data_2018824
loop_
_publ_author_name
'Yufit, Dmitry S.'

_publ_section_title
;
 The low-melting compounds 1,4-diethyl-, 1,2-diethyl- and ethylbenzene
;
_journal_coeditor_code GZ3229
_journal_issue 3
_journal_name_full 'Acta Crystallographica Section C'
_journal_page_first 273
_journal_page_last 276
_journal_paper_doi 10.1107/S0108270113003041
_journal_volume 69
_journal_year 2013
_chemical_formula_iupac 'C10 H14'
_chemical_formula_moiety 'C10 H14'
_chemical_formula_sum 'C10 H14'
_chemical_formula_weight 134.21
_chemical_name_systematic
;
1,4-Diethylbenzene
;
_space_group_crystal_system monoclinic
_space_group_IT_number 14
_space_group_name_Hall '-P 2ybc'
_space_group_name_H-M_alt 'P 1 21/c 1'
_symmetry_space_group_name_Hall '-P 2ybc'
_symmetry_space_group_name_H-M 'P 1 21/c 1'
_atom_sites_solution_hydrogens geom
_atom_sites_solution_primary direct
_atom_sites_solution_secondary difmap
_audit_creation_method
;
Olex2 1.2-beta
(compiled Nov  5 2012 18:22:26, GUI svn.r4372)
;
_cell_angle_alpha 90.00
_cell_angle_beta 114.986(4)
_cell_angle_gamma 90.00
_cell_formula_units_Z 2
_cell_length_a 9.0919(9)
_cell_length_b 6.0956(6)
_cell_length_c 8.9673(9)
_cell_measurement_reflns_used 0
_cell_measurement_temperature 220
_cell_measurement_theta_max 23.422
_cell_measurement_theta_min 2.471
_cell_volume 450.46(8)
_computing_cell_refinement 'SAINT (Bruker, 2003)'
_computing_data_collection 'SMART (Bruker, 2001)'
_computing_data_reduction 'SAINT (Bruker, 2003)'
_computing_molecular_graphics 'OLEX2 (Dolomanov <i>et al.</i>, 2009)'
_computing_publication_material 'OLEX2 (Dolomanov <i>et al.</i>, 2009)'
_computing_structure_refinement 'SHELXTL (Sheldrick, 2008)'
_computing_structure_solution 'SHELXS97 (Sheldrick, 2008)'
_diffrn_ambient_temperature 220
_diffrn_detector_area_resol_mean 5.6
_diffrn_measured_fraction_theta_full 0.998
_diffrn_measured_fraction_theta_max 0.998
_diffrn_measurement_device 'three-circle diffractometer'
_diffrn_measurement_device_type 'Bruker SMART 6000 CCD area-detector'
_diffrn_measurement_method \w
_diffrn_radiation_monochromator graphite
_diffrn_radiation_type MoK\a
_diffrn_radiation_wavelength 0.71073
_diffrn_reflns_av_R_equivalents 0.0385
_diffrn_reflns_limit_h_max 11
_diffrn_reflns_limit_h_min -11
_diffrn_reflns_limit_k_max 7
_diffrn_reflns_limit_k_min -7
_diffrn_reflns_limit_l_max 11
_diffrn_reflns_limit_l_min -11
_diffrn_reflns_number 4711
_diffrn_reflns_theta_full 26.99
_diffrn_reflns_theta_max 26.99
_diffrn_reflns_theta_min 2.47
_exptl_absorpt_coefficient_mu 0.055
_exptl_absorpt_correction_T_max 1
_exptl_absorpt_correction_T_min 0.155766
_exptl_absorpt_correction_type multi-scan
_exptl_absorpt_process_details '(SADABS; Bruker, 2006)'
_exptl_crystal_colour colourless
_exptl_crystal_density_diffrn 0.989
_exptl_crystal_density_method 'not measured'
_exptl_crystal_description cylinder
_exptl_crystal_F_000 148
_exptl_crystal_size_max 0.5
_exptl_crystal_size_mid 0.3
_exptl_crystal_size_min 0.3
_refine_diff_density_max 0.140
_refine_diff_density_min -0.183
_refine_ls_extinction_method none
_refine_ls_goodness_of_fit_ref 1.101
_refine_ls_hydrogen_treatment mixed
_refine_ls_matrix_type full
_refine_ls_number_parameters 55
_refine_ls_number_reflns 977
_refine_ls_number_restraints 0
_refine_ls_restrained_S_all 1.101
_refine_ls_R_factor_all 0.0993
_refine_ls_R_factor_gt 0.0706
_refine_ls_shift/su_max 0.000
_refine_ls_shift/su_mean 0.000
_refine_ls_structure_factor_coef Fsqd
_refine_ls_weighting_details 'calc w = 1/[\s^2^(Fo^2^)+(0.1400P)^2^+0.0800P] where P=(Fo^2^+2Fc^2^)/3'
_refine_ls_weighting_scheme calc
_refine_ls_wR_factor_gt 0.2391
_refine_ls_wR_factor_ref 0.2771
_reflns_number_gt 630
_reflns_number_total 977
_reflns_threshold_expression I>2\s(I)
_cod_data_source_file gz3229.cif
_cod_data_source_block I
_cod_database_code 2018824
_cod_database_fobs_code 2018824

loop_
_space_group_symop_id
_space_group_symop_operation_xyz
1 'x, y, z'
2 '-x, y+1/2, -z+1/2'
3 '-x, -y, -z'
4 'x, -y-1/2, z-1/2'

loop_
_atom_site_type_symbol
_atom_site_label
_atom_site_fract_x
_atom_site_fract_y
_atom_site_fract_z
_atom_site_U_iso_or_equiv
_atom_site_adp_type
_atom_site_calc_flag
_atom_site_refinement_flags
_atom_site_occupancy
_atom_site_symmetry_multiplicity
C C1 0.5056(3) 0.1892(4) 0.4243(3) 0.0830(9) Uani d . 1 1
C C2 0.3737(3) 0.0551(4) 0.3468(3) 0.0743(8) Uani d . 1 1
C C3 0.3709(3) -0.1352(5) 0.4272(4) 0.0870(9) Uani d . 1 1
C C4 0.2400(4) 0.1153(7) 0.1818(4) 0.1162(13) Uani d . 1 1
H H4A 0.2885 0.1775 0.1136 0.139 Uiso calc R 1 1
H H4B 0.1833 -0.0175 0.1285 0.139 Uiso calc R 1 1
C C5 0.1226(4) 0.2703(7) 0.1906(4) 0.1203(13) Uani d . 1 1
H H5A 0.0762 0.2127 0.2608 0.180 Uiso calc R 1 1
H H5B 0.0383 0.2938 0.0823 0.180 Uiso calc R 1 1
H H5C 0.1756 0.4071 0.2344 0.180 Uiso calc R 1 1
H H1 0.510(4) 0.317(6) 0.374(4) 0.113(10) Uiso d . 1 1
H H3 0.282(4) -0.237(6) 0.365(4) 0.123(11) Uiso d . 1 1

loop_
_atom_site_aniso_label
_atom_site_aniso_U_11
_atom_site_aniso_U_22
_atom_site_aniso_U_33
_atom_site_aniso_U_12
_atom_site_aniso_U_13
_atom_site_aniso_U_23
C1 0.0946(17) 0.0717(15) 0.0900(18) -0.0020(14) 0.0462(15) 0.0161(13)
C2 0.0774(15) 0.0816(16) 0.0655(13) 0.0068(12) 0.0316(11) -0.0035(10)
C3 0.0770(16) 0.0786(17) 0.1002(19) -0.0179(13) 0.0324(14) -0.0085(14)
C4 0.113(2) 0.146(3) 0.0752(18) 0.032(2) 0.0251(17) -0.0058(17)
C5 0.106(2) 0.124(3) 0.104(2) 0.0240(19) 0.0174(19) -0.0048(19)

loop_
_atom_type_symbol
_atom_type_description
_atom_type_scat_dispersion_real
_atom_type_scat_dispersion_imag
_atom_type_scat_source
C C 0.0033 0.0016 'International Tables Vol C Tables 4.2.6.8 and 6.1.1.4'
H H 0.0000 0.0000 'International Tables Vol C Tables 4.2.6.8 and 6.1.1.4'

loop_
_geom_angle_atom_site_label_1
_geom_angle_atom_site_label_2
_geom_angle_atom_site_label_3
_geom_angle_site_symmetry_1
_geom_angle_site_symmetry_3
_geom_angle
C2 C1 C3 . 3_656 122.0(2)
C2 C1 H1 . . 118(2)
C3 C1 H1 3_656 . 120(2)
C3 C2 C1 . . 116.3(2)
C3 C2 C4 . . 122.3(3)
C1 C2 C4 . . 121.4(3)
C2 C3 C1 . 3_656 121.6(2)
C2 C3 H3 . . 115(2)
C1 C3 H3 3_656 . 123(2)
C5 C4 C2 . . 114.3(2)
C5 C4 H4A . . 108.7
C2 C4 H4A . . 108.7
C5 C4 H4B . . 108.7
C2 C4 H4B . . 108.7
H4A C4 H4B . . 107.6
C4 C5 H5A . . 109.5
C4 C5 H5B . . 109.5
H5A C5 H5B . . 109.5
C4 C5 H5C . . 109.5
H5A C5 H5C . . 109.5
H5B C5 H5C . . 109.5

loop_
_geom_bond_atom_site_label_1
_geom_bond_atom_site_label_2
_geom_bond_site_symmetry_2
_geom_bond_distance
C1 C2 . 1.372(4)
C1 C3 3_656 1.371(4)
C1 H1 . 0.91(3)
C2 C3 . 1.372(4)
C2 C4 . 1.511(4)
C3 C1 3_656 1.371(4)
C3 H3 . 0.98(3)
C4 C5 . 1.452(5)
C4 H4A . 0.9700
C4 H4B . 0.9700
C5 H5A . 0.9600
C5 H5B . 0.9600
C5 H5C . 0.9600

loop_
_geom_hbond_atom_site_label_D
_geom_hbond_atom_site_label_H
_geom_hbond_atom_site_label_A
_geom_hbond_site_symmetry_A
_geom_hbond_distance_DH
_geom_hbond_distance_HA
_geom_hbond_distance_DA
_geom_hbond_angle_DHA
C1 H1 C2 2_655 0.91(3) 2.99(3) 3.787(3) 148(3)
C4 H4A C1 4_565 0.97 3.20 4.159(5) 168.3

loop_
_geom_torsion_atom_site_label_1
_geom_torsion_atom_site_label_2
_geom_torsion_atom_site_label_3
_geom_torsion_atom_site_label_4
_geom_torsion_site_symmetry_1
_geom_torsion_site_symmetry_4
_geom_torsion
C3 C1 C2 C3 3_656 . 0.9(4)
C3 C1 C2 C4 3_656 . -179.0(2)
C1 C2 C3 C1 . 3_656 -0.9(4)
C4 C2 C3 C1 . 3_656 179.0(2)
C3 C2 C4 C5 . . 99.3(4)
C1 C2 C4 C5 . . -80.8(4)
